data_4116081
loop_
_publ_author_name
'Sonha C. Payne'
'Karl S. Hagen'

_publ_contact_author_address
; 
Emory University 
Department of Chemistry 
X-ray Crystallography Center 
Atlanta GA  30322 
USA 
;
_publ_contact_author_email chemksh@emory.edu
_publ_contact_author_fax 001-404-727-6586
_publ_contact_author_name 'Karl S. Hagen'
_publ_contact_author_phone 001-404-727-6556
_publ_section_title
;
 Steric Control of Reactivity of Non-Heme \m-Hydroxo Diiron(II) Complexes
 with Oxygen: Isolation of a Strongly Coupled \m-Oxo Fe(II)Fe(III) Dimer
;
_journal_name_full 'Journal of the American Chemical Society'
_journal_page_first 6399
_journal_page_last 6410
_journal_paper_doi 10.1021/ja991885l
_journal_volume 122
_journal_year 2000
_chemical_formula_sum 'C112 H119 B2 Fe2 N8 O7'
_chemical_formula_weight 1822.47
_chemical_name_systematic
; 
 ? 
;
_space_group_IT_number 2
_symmetry_cell_setting triclinic
_symmetry_space_group_name_Hall '-P 1'
_symmetry_space_group_name_H-M 'P -1'
_atom_sites_solution_hydrogens geom
_atom_sites_solution_primary direct
_atom_sites_solution_secondary difmap
_audit_creation_method SHELXL
_cell_angle_alpha 93.840(10)
_cell_angle_beta 91.120(10)
_cell_angle_gamma 96.260(10)
_cell_formula_units_Z 2
_cell_length_a 12.937(2)
_cell_length_b 14.977(3)
_cell_length_c 25.627(5)
_cell_measurement_reflns_used 28
_cell_measurement_temperature 296(2)
_cell_measurement_theta_max 27.12
_cell_measurement_theta_min 12.79
_cell_volume 4922.9(16)
_computing_cell_refinement 'Siemens XSCANS'
_computing_data_collection 'Siemens XSCANS'
_computing_data_reduction 'Siemens SHELXTL'
_computing_molecular_graphics 'Siemens SHELXTL'
_computing_publication_material 'Siemens SHELXTL'
_computing_structure_refinement 'SHELXL-93 (Sheldrick, 1993)'
_computing_structure_solution 'SHELXS-86 (Sheldrick, 1990)'
_diffrn_ambient_temperature 296(2)
_diffrn_measurement_device 'Siemens P4'
_diffrn_measurement_method '\w scans'
_diffrn_radiation_monochromator graphite
_diffrn_radiation_source 'rotating anode'
_diffrn_radiation_type CuK\a
_diffrn_radiation_wavelength 1.54178
_diffrn_reflns_av_R_equivalents 0.0297
_diffrn_reflns_av_sigmaI/netI 0.0477
_diffrn_reflns_limit_h_max 14
_diffrn_reflns_limit_h_min -1
_diffrn_reflns_limit_k_max 16
_diffrn_reflns_limit_k_min -16
_diffrn_reflns_limit_l_max 27
_diffrn_reflns_limit_l_min -27
_diffrn_reflns_number 15199
_diffrn_reflns_theta_max 57.15
_diffrn_reflns_theta_min 1.73
_diffrn_standards_decay_% 10
_diffrn_standards_interval_count 97
_diffrn_standards_number 3
_exptl_absorpt_coefficient_mu 2.833
_exptl_absorpt_correction_T_max 0.1301
_exptl_absorpt_correction_T_min 0.0402
_exptl_absorpt_correction_type empirical
_exptl_absorpt_process_details 'psi scans'
_exptl_crystal_colour dichroic_yellow/red
_exptl_crystal_density_diffrn 1.229
_exptl_crystal_description rhombohedron
_exptl_crystal_F_000 1930
_exptl_crystal_size_max 0.56
_exptl_crystal_size_mid 0.56
_exptl_crystal_size_min 0.30
_refine_diff_density_max 0.522
_refine_diff_density_min -0.292
_refine_diff_density_rms 0.047
_refine_ls_extinction_coef 0.00054(8)
_refine_ls_extinction_expression Fc^*^=kFc[1+0.001xFc^2^\l^3^/sin(2\q)]^-1/4^
_refine_ls_extinction_method SHELXL
_refine_ls_goodness_of_fit_all 1.015
_refine_ls_goodness_of_fit_obs 1.074
_refine_ls_matrix_type full
_refine_ls_number_parameters 1181
_refine_ls_number_reflns 13195
_refine_ls_number_restraints 8
_refine_ls_restrained_S_all 1.022
_refine_ls_restrained_S_obs 1.084
_refine_ls_R_factor_all 0.0954
_refine_ls_R_factor_obs 0.0657
_refine_ls_shift/esd_max -0.002
_refine_ls_shift/esd_mean 0.000
_refine_ls_structure_factor_coef Fsqd
_refine_ls_weighting_details 'w=1/[\s^2^(Fo^2^)+(0.1053P)^2^+2.8643P] where P=(Fo^2^+2Fc^2^)/3'
_refine_ls_weighting_scheme calc
_refine_ls_wR_factor_all 0.2025
_refine_ls_wR_factor_obs 0.1753
_reflns_number_observed 9114
_reflns_number_total 13195
_reflns_observed_criterion >2sigma(I)
_cod_data_source_file ja991885l_6.cif
_cod_data_source_block sp3022b_3PhBPh4
_cod_depositor_comments
;
The following automatic conversions were performed:

'_refine_ls_weighting_scheme' value 'calc
w=1/[\s^2^(Fo^2^)+(0.1053P)^2^+2.8643P] where P=(Fo^2^+2Fc^2^)/3' was
changed to 'calc'. New tag '_refine_ls_weighting_details' was
created. The value of the new tag was set to
'w=1/[\s^2^(Fo^2^)+(0.1053P)^2^+2.8643P] where P=(Fo^2^+2Fc^2^)/3'.

Automatic conversion script
Id: cif_fix_values 3143 2015-03-26 13:38:13Z robertas 
;
_cod_database_code 4116081

loop_
_symmetry_equiv_pos_as_xyz
'x, y, z'
'-x, -y, -z'

loop_
_atom_site_aniso_label
_atom_site_aniso_U_11
_atom_site_aniso_U_22
_atom_site_aniso_U_33
_atom_site_aniso_U_23
_atom_site_aniso_U_13
_atom_site_aniso_U_12
Fe1 0.0706(5) 0.0858(5) 0.0583(4) 0.0030(3) -0.0047(3) 0.0106(4)
Fe2 0.0702(5) 0.0732(5) 0.0583(4) 0.0001(3) -0.0024(3) 0.0063(4)
O1 0.074(2) 0.079(2) 0.064(2) 0.0010(15) -0.0042(15) 0.014(2)
O2 0.072(2) 0.097(2) 0.062(2) -0.001(2) -0.003(2) 0.006(2)
O3 0.073(2) 0.093(2) 0.052(2) 0.001(2) -0.0059(14) 0.006(2)
O4 0.080(2) 0.083(2) 0.059(2) 0.0015(15) -0.003(2) 0.004(2)
O5 0.071(2) 0.076(2) 0.060(2) -0.001(2) -0.0044(15) -0.003(2)
N1 0.081(3) 0.103(3) 0.063(2) -0.001(2) -0.006(2) 0.011(2)
N2 0.085(3) 0.120(4) 0.066(2) 0.006(2) 0.003(2) 0.022(3)
N3 0.093(3) 0.101(3) 0.070(3) 0.014(2) -0.009(2) 0.013(3)
N4 0.074(3) 0.082(3) 0.063(2) 0.003(2) -0.001(2) -0.001(2)
N5 0.088(3) 0.077(3) 0.071(2) 0.004(2) -0.006(2) 0.004(2)
N6 0.083(3) 0.083(3) 0.072(3) -0.005(2) 0.002(2) 0.007(2)
C1 0.154(6) 0.135(6) 0.066(3) 0.015(4) 0.014(4) 0.030(5)
C2 0.156(7) 0.133(6) 0.075(4) 0.014(4) 0.002(4) -0.003(5)
C3 0.102(5) 0.112(5) 0.167(7) 0.026(5) -0.026(5) 0.033(4)
C4 0.103(5) 0.175(8) 0.140(6) 0.059(6) 0.011(5) 0.049(5)
C5 0.092(4) 0.168(7) 0.092(4) -0.029(4) 0.010(4) -0.017(4)
C6 0.085(4) 0.135(5) 0.117(5) -0.022(4) -0.017(4) 0.006(4)
C7 0.096(4) 0.107(4) 0.079(3) -0.014(3) -0.002(3) 0.013(3)
C8 0.113(5) 0.101(4) 0.101(4) 0.026(3) -0.007(4) 0.008(4)
C9 0.082(4) 0.146(5) 0.080(4) 0.005(3) 0.004(3) 0.022(4)
C10 0.078(3) 0.093(4) 0.079(3) 0.006(3) -0.007(3) 0.002(3)
C11 0.099(4) 0.091(4) 0.080(3) 0.003(3) -0.016(3) -0.009(3)
C12 0.112(5) 0.075(3) 0.100(4) 0.002(3) -0.002(4) 0.012(3)
C13 0.101(4) 0.087(4) 0.098(4) -0.021(3) -0.001(3) 0.016(3)
C14 0.085(4) 0.109(4) 0.070(3) -0.005(3) 0.009(3) 0.014(3)
C15 0.097(4) 0.105(4) 0.063(3) 0.001(3) 0.000(3) 0.005(3)
C16 0.096(4) 0.090(4) 0.085(4) 0.014(3) -0.013(3) 0.009(3)
C17 0.104(4) 0.098(4) 0.080(3) 0.014(3) 0.000(3) -0.006(3)
C18 0.077(4) 0.109(4) 0.093(4) -0.016(3) 0.002(3) 0.014(3)
C19 0.073(3) 0.072(3) 0.071(3) 0.007(2) -0.006(3) 0.002(2)
C20 0.062(3) 0.096(4) 0.066(3) 0.004(2) 0.008(2) 0.013(3)
C21 0.087(4) 0.096(4) 0.062(3) -0.003(3) 0.000(3) 0.016(3)
C22 0.090(4) 0.124(5) 0.107(5) -0.018(4) 0.011(3) 0.037(4)
C23 0.125(6) 0.149(7) 0.120(6) -0.014(5) 0.013(5) 0.058(6)
C24 0.183(9) 0.116(6) 0.097(5) 0.001(4) 0.003(5) 0.069(6)
C25 0.157(7) 0.102(5) 0.082(4) 0.014(3) 0.006(4) 0.023(5)
C26 0.114(5) 0.090(4) 0.074(3) 0.007(3) 0.006(3) 0.024(4)
C27 0.070(3) 0.128(5) 0.066(3) 0.010(3) 0.008(2) 0.003(3)
C28 0.097(4) 0.148(6) 0.095(4) 0.044(4) 0.015(3) 0.029(4)
C29 0.116(6) 0.183(8) 0.123(6) 0.070(6) 0.017(5) 0.033(5)
C30 0.135(7) 0.233(12) 0.085(5) 0.053(7) 0.008(5) -0.008(7)
C31 0.147(7) 0.190(9) 0.069(4) 0.015(5) -0.002(4) -0.033(6)
C32 0.106(5) 0.136(5) 0.075(4) 0.002(4) 0.007(3) -0.021(4)
C33 0.068(3) 0.093(4) 0.078(3) -0.003(3) -0.001(3) 0.008(3)
C34 0.082(4) 0.097(4) 0.098(4) 0.000(3) 0.009(3) 0.007(3)
C35 0.099(5) 0.099(4) 0.139(6) -0.016(4) 0.013(4) -0.002(4)
C36 0.082(4) 0.125(6) 0.136(6) -0.042(5) -0.003(4) 0.010(4)
C37 0.080(4) 0.142(6) 0.097(4) -0.024(4) -0.008(3) 0.020(4)
C38 0.071(3) 0.113(4) 0.082(4) -0.003(3) -0.004(3) 0.009(3)
C39 0.062(3) 0.076(3) 0.064(3) 0.003(2) 0.006(2) 0.014(2)
C40 0.074(3) 0.078(3) 0.060(3) 0.000(2) 0.002(2) 0.008(2)
C41 0.082(4) 0.079(3) 0.065(3) 0.002(2) -0.007(2) 0.010(3)
C42 0.082(4) 0.097(4) 0.079(3) 0.010(3) 0.002(3) 0.017(3)
C43 0.097(4) 0.125(5) 0.100(4) 0.006(4) -0.003(3) 0.035(4)
C44 0.138(7) 0.118(6) 0.099(4) 0.010(4) -0.017(4) 0.049(5)
C45 0.137(6) 0.092(4) 0.111(5) 0.021(4) -0.012(5) 0.016(4)
C46 0.110(5) 0.083(4) 0.096(4) 0.014(3) -0.006(3) 0.010(3)
C47 0.076(3) 0.079(3) 0.066(3) -0.003(2) 0.010(2) -0.007(3)
C48 0.090(4) 0.095(4) 0.072(3) -0.004(3) 0.003(3) -0.008(3)
C49 0.119(5) 0.117(5) 0.070(4) -0.004(3) -0.001(3) -0.025(4)
C50 0.114(5) 0.107(5) 0.097(5) -0.021(4) 0.029(4) -0.013(4)
C51 0.094(4) 0.099(4) 0.103(5) -0.013(3) 0.026(4) -0.002(3)
C52 0.090(4) 0.086(3) 0.080(3) -0.007(3) 0.014(3) 0.004(3)
C53 0.071(3) 0.080(3) 0.071(3) -0.003(2) -0.004(2) -0.001(3)
C54 0.086(4) 0.086(3) 0.076(3) -0.010(3) -0.001(3) 0.002(3)
C55 0.112(5) 0.100(4) 0.088(4) -0.018(3) -0.006(4) -0.001(4)
C56 0.106(5) 0.110(5) 0.121(5) -0.032(4) -0.024(4) -0.003(4)
C57 0.083(4) 0.121(5) 0.135(6) -0.031(4) -0.008(4) -0.008(4)
C58 0.079(4) 0.094(4) 0.099(4) -0.011(3) 0.009(3) -0.005(3)
B1 0.082(4) 0.067(3) 0.076(4) 0.003(3) 0.000(3) 0.001(3)
C1A 0.089(4) 0.067(3) 0.068(3) 0.004(2) -0.002(3) -0.002(3)
C2A 0.109(4) 0.080(3) 0.084(4) -0.004(3) 0.006(3) -0.007(3)
C3A 0.122(5) 0.084(4) 0.102(4) 0.001(3) 0.000(4) -0.023(3)
C4A 0.134(6) 0.084(4) 0.103(5) -0.013(3) -0.010(4) -0.022(4)
C5A 0.120(5) 0.089(4) 0.084(4) -0.009(3) -0.004(3) 0.006(4)
C6A 0.092(4) 0.078(3) 0.076(3) -0.001(3) -0.001(3) 0.000(3)
C7A 0.089(4) 0.072(3) 0.064(3) 0.000(2) 0.004(3) 0.002(3)
C8A 0.084(4) 0.091(4) 0.081(3) -0.004(3) -0.005(3) 0.006(3)
C9A 0.090(4) 0.121(5) 0.088(4) -0.002(4) -0.001(3) 0.017(4)
C10A 0.111(5) 0.108(5) 0.078(4) 0.005(3) 0.003(3) 0.037(4)
C11A 0.114(5) 0.082(4) 0.082(4) 0.001(3) 0.007(3) 0.025(3)
C12A 0.092(4) 0.080(3) 0.078(3) 0.002(3) -0.003(3) 0.008(3)
C13A 0.093(4) 0.070(3) 0.078(3) 0.003(3) -0.003(3) -0.006(3)
C14A 0.118(5) 0.088(4) 0.076(4) 0.001(3) -0.007(3) 0.007(3)
C15A 0.155(6) 0.106(5) 0.080(4) -0.006(3) -0.006(4) 0.004(4)
C16A 0.152(6) 0.122(6) 0.080(4) 0.015(4) -0.018(4) -0.006(5)
C17A 0.136(6) 0.100(5) 0.100(5) 0.031(4) -0.020(4) -0.002(4)
C18A 0.111(4) 0.085(4) 0.081(4) 0.017(3) -0.006(3) 0.002(3)
C19A 0.091(4) 0.062(3) 0.068(3) -0.002(2) -0.008(3) 0.002(3)
C21A 0.105(4) 0.070(3) 0.076(3) 0.005(2) 0.004(3) -0.001(3)
C22A 0.090(4) 0.091(4) 0.088(4) -0.004(3) 0.010(3) 0.003(3)
C23A 0.086(4) 0.106(4) 0.108(4) 0.017(4) 0.001(3) 0.020(3)
C24A 0.102(4) 0.083(4) 0.101(4) 0.023(3) 0.001(3) 0.020(3)
C20A 0.087(4) 0.074(3) 0.068(3) 0.002(2) -0.005(3) 0.003(3)
B2 0.096(5) 0.139(6) 0.076(4) -0.004(4) -0.008(4) 0.004(5)
C1B 0.103(5) 0.124(5) 0.084(4) 0.001(4) -0.009(3) -0.006(4)
C2B 0.131(6) 0.205(8) 0.084(5) -0.001(5) -0.010(4) 0.033(6)
C3B 0.169(8) 0.221(10) 0.082(5) -0.008(5) -0.021(5) 0.019(8)
C4B 0.219(11) 0.137(7) 0.102(6) 0.021(5) -0.051(7) -0.028(7)
C5B 0.227(11) 0.113(6) 0.150(8) 0.023(6) -0.070(8) 0.010(6)
C6B 0.169(7) 0.105(5) 0.108(5) 0.004(4) -0.033(5) 0.004(5)
C7B 0.087(4) 0.147(6) 0.083(4) 0.000(4) -0.010(3) 0.007(4)
C8B 0.094(5) 0.185(8) 0.139(6) -0.047(6) 0.021(5) -0.015(5)
C9B 0.103(6) 0.193(9) 0.147(7) -0.043(7) 0.019(5) 0.004(6)
C10B 0.120(6) 0.147(7) 0.106(5) -0.004(4) -0.003(5) 0.041(5)
C11B 0.119(6) 0.117(5) 0.099(4) 0.016(4) -0.006(4) 0.015(4)
C12B 0.105(5) 0.128(5) 0.084(4) 0.024(4) -0.003(3) 0.012(4)
C13B 0.095(4) 0.142(6) 0.079(4) 0.007(4) -0.006(3) 0.016(4)
C14B 0.138(6) 0.109(5) 0.098(4) 0.010(4) -0.003(4) 0.011(4)
C15B 0.185(9) 0.122(6) 0.133(7) 0.016(5) -0.006(6) -0.001(6)
C16B 0.140(7) 0.153(8) 0.157(8) 0.043(7) 0.014(6) 0.013(6)
C17B 0.134(7) 0.225(11) 0.105(6) 0.055(7) 0.013(5) 0.018(7)
C18B 0.116(6) 0.227(10) 0.088(5) 0.031(5) -0.006(4) -0.014(6)
C19B 0.103(5) 0.151(6) 0.068(3) -0.006(4) -0.001(3) 0.007(5)
C20B 0.109(6) 0.167(7) 0.103(5) -0.011(5) 0.005(4) 0.011(5)
C21B 0.102(6) 0.184(9) 0.114(6) -0.025(6) 0.009(5) -0.003(6)
C22B 0.097(6) 0.202(10) 0.104(6) -0.046(6) -0.001(5) 0.013(7)
C23B 0.116(6) 0.192(8) 0.093(5) -0.035(5) -0.015(4) 0.038(6)
C24B 0.101(5) 0.163(7) 0.076(4) -0.019(4) -0.006(3) 0.010(5)
O1S 0.174(5) 0.101(4) 0.173(5) 0.011(3) 0.028(4) 0.009(3)
C1S 0.112(5) 0.102(5) 0.126(6) -0.006(4) -0.002(4) 0.020(4)
N1S 0.099(4) 0.096(4) 0.111(4) -0.009(3) 0.008(3) 0.016(3)
C2S 0.146(7) 0.145(7) 0.144(7) -0.034(5) 0.030(5) 0.010(5)
C3S 0.141(7) 0.129(6) 0.166(7) 0.025(6) 0.017(6) 0.020(5)
O1X 0.369(14) 0.137(5) 0.208(8) 0.004(5) -0.038(8) 0.077(7)
C1X 0.327(25) 0.471(35) 0.304(23) -0.235(25) 0.130(20) -0.170(25)
N1X 0.140(5) 0.093(4) 0.116(4) 0.009(3) 0.012(4) 0.011(3)
C2X 0.137(9) 0.518(32) 0.348(21) 0.289(24) -0.008(11) 0.006(13)
C3X 0.199(13) 0.105(8) 0.774(43) 0.008(14) -0.062(18) 0.028(8)

loop_
_atom_site_label
_atom_site_type_symbol
_atom_site_fract_x
_atom_site_fract_y
_atom_site_fract_z
_atom_site_U_iso_or_equiv
_atom_site_thermal_displace_type
_atom_site_occupancy
_atom_site_calc_flag
_atom_site_refinement_flags
Fe1 Fe 0.12184(6) 0.30252(5) 0.18902(3) 0.0716(2) Uani 1 d .
Fe2 Fe 0.23198(6) 0.36788(5) 0.29817(3) 0.0676(2) Uani 1 d .
O1 O 0.1476(2) 0.3833(2) 0.24402(11) 0.0723(8) Uani 1 d .
O2 O 0.2754(3) 0.2920(2) 0.17823(12) 0.0777(9) Uani 1 d .
O3 O 0.3524(2) 0.3237(2) 0.25621(11) 0.0729(8) Uani 1 d .
O4 O 0.0995(2) 0.1915(2) 0.23300(12) 0.0747(8) Uani 1 d .
O5 O 0.1649(2) 0.2429(2) 0.31149(11) 0.0706(8) Uani 1 d .
N1 N 0.1037(3) 0.2147(3) 0.1142(2) 0.0828(12) Uani 1 d .
N2 N -0.0490(3) 0.2878(3) 0.1762(2) 0.0896(13) Uani 1 d .
N3 N 0.1058(4) 0.4037(3) 0.1326(2) 0.0878(12) Uani 1 d .
N4 N 0.3242(3) 0.3563(3) 0.37222(14) 0.0740(10) Uani 1 d .
N5 N 0.3191(3) 0.5021(3) 0.3083(2) 0.0792(11) Uani 1 d .
N6 N 0.1369(3) 0.4309(3) 0.3564(2) 0.0802(11) Uani 1 d .
C1 C 0.1432(6) 0.2757(5) 0.0749(2) 0.117(2) Uani 1 d .
H1A H 0.2186(6) 0.2800(5) 0.0763(2) 0.140 Uiso 1 calc R
H1B H 0.1203(6) 0.2484(5) 0.0406(2) 0.140 Uiso 1 calc R
C2 C 0.1138(6) 0.3644(5) 0.0792(2) 0.122(2) Uani 1 d .
H2A H 0.0471(6) 0.3641(5) 0.0612(2) 0.147 Uiso 1 calc R
H2B H 0.1642(6) 0.4032(5) 0.0611(2) 0.147 Uiso 1 calc R
C3 C 0.0005(6) 0.4316(5) 0.1418(3) 0.125(2) Uani 1 d .
H3A H 0.0040(6) 0.4712(5) 0.1735(3) 0.150 Uiso 1 calc R
H3B H -0.0182(6) 0.4664(5) 0.1131(3) 0.150 Uiso 1 calc R
C4 C -0.0791(6) 0.3613(6) 0.1466(3) 0.134(3) Uani 1 d .
H4A H -0.1029(6) 0.3371(6) 0.1119(3) 0.161 Uiso 1 calc R
H4B H -0.1373(6) 0.3858(6) 0.1636(3) 0.161 Uiso 1 calc R
C5 C -0.0729(5) 0.1989(5) 0.1456(3) 0.121(2) Uani 1 d .
H5A H -0.0698(5) 0.1516(5) 0.1695(3) 0.146 Uiso 1 calc R
H5B H -0.1438(5) 0.1948(5) 0.1319(3) 0.146 Uiso 1 calc R
C6 C -0.0073(5) 0.1826(5) 0.1039(3) 0.115(2) Uani 1 d .
H6A H -0.0314(5) 0.2113(5) 0.0738(3) 0.137 Uiso 1 calc R
H6B H -0.0136(5) 0.1183(5) 0.0948(3) 0.137 Uiso 1 calc R
C7 C 0.1641(5) 0.1367(4) 0.1131(2) 0.095(2) Uani 1 d .
H7A H 0.1384(5) 0.0967(4) 0.1388(2) 0.142 Uiso 1 calc R
H7B H 0.2361(5) 0.1571(4) 0.1208(2) 0.142 Uiso 1 calc R
H7C H 0.1572(5) 0.1056(4) 0.0790(2) 0.142 Uiso 1 calc R
C8 C 0.1803(5) 0.4852(4) 0.1431(2) 0.105(2) Uani 1 d .
H8A H 0.1731(5) 0.5093(4) 0.1784(2) 0.157 Uiso 1 calc R
H8B H 0.1664(5) 0.5293(4) 0.1192(2) 0.157 Uiso 1 calc R
H8C H 0.2499(5) 0.4698(4) 0.1387(2) 0.157 Uiso 1 calc R
C9 C -0.1059(4) 0.2830(5) 0.2252(2) 0.102(2) Uani 1 d .
H9A H -0.0852(4) 0.2343(5) 0.2441(2) 0.153 Uiso 1 calc R
H9B H -0.1793(4) 0.2728(5) 0.2173(2) 0.153 Uiso 1 calc R
H9C H -0.0905(4) 0.3386(5) 0.2461(2) 0.153 Uiso 1 calc R
C10 C 0.4193(4) 0.4192(4) 0.3671(2) 0.0841(14) Uani 1 d .
H10A H 0.4623(4) 0.3939(4) 0.3406(2) 0.101 Uiso 1 calc R
H10B H 0.4586(4) 0.4256(4) 0.4000(2) 0.101 Uiso 1 calc R
C11 C 0.3963(5) 0.5094(4) 0.3527(2) 0.092(2) Uani 1 d .
H11A H 0.4600(5) 0.5438(4) 0.3430(2) 0.110 Uiso 1 calc R
H11B H 0.3691(5) 0.5412(4) 0.3827(2) 0.110 Uiso 1 calc R
C12 C 0.2346(5) 0.5603(4) 0.3191(2) 0.096(2) Uani 1 d .
H12A H 0.2650(5) 0.6218(4) 0.3275(2) 0.115 Uiso 1 calc R
H12B H 0.1906(5) 0.5596(4) 0.2879(2) 0.115 Uiso 1 calc R
C13 C 0.1704(5) 0.5291(4) 0.3631(2) 0.096(2) Uani 1 d .
H13A H 0.1094(5) 0.5615(4) 0.3651(2) 0.115 Uiso 1 calc R
H13B H 0.2102(5) 0.5426(4) 0.3956(2) 0.115 Uiso 1 calc R
C14 C 0.1517(4) 0.3850(4) 0.4050(2) 0.0883(15) Uani 1 d .
H14A H 0.1185(4) 0.3236(4) 0.4005(2) 0.106 Uiso 1 calc R
H14B H 0.1186(4) 0.4157(4) 0.4336(2) 0.106 Uiso 1 calc R
C15 C 0.2651(4) 0.3840(4) 0.4187(2) 0.089(2) Uani 1 d .
H15A H 0.2940(4) 0.4436(4) 0.4325(2) 0.107 Uiso 1 calc R
H15B H 0.2723(4) 0.3425(4) 0.4457(2) 0.107 Uiso 1 calc R
C16 C 0.3541(4) 0.2649(4) 0.3774(2) 0.090(2) Uani 1 d .
H16A H 0.2928(4) 0.2237(4) 0.3808(2) 0.136 Uiso 1 calc R
H16B H 0.3985(4) 0.2651(4) 0.4079(2) 0.136 Uiso 1 calc R
H16C H 0.3906(4) 0.2466(4) 0.3470(2) 0.136 Uiso 1 calc R
C17 C 0.3734(5) 0.5285(4) 0.2604(2) 0.095(2) Uani 1 d .
H17A H 0.4278(5) 0.4908(4) 0.2536(2) 0.143 Uiso 1 calc R
H17B H 0.4029(5) 0.5902(4) 0.2652(2) 0.143 Uiso 1 calc R
H17C H 0.3247(5) 0.5216(4) 0.2312(2) 0.143 Uiso 1 calc R
C18 C 0.0255(4) 0.4157(4) 0.3397(2) 0.094(2) Uani 1 d .
H18A H 0.0156(4) 0.4454(4) 0.3082(2) 0.141 Uiso 1 calc R
H18B H -0.0161(4) 0.4397(4) 0.3667(2) 0.141 Uiso 1 calc R
H18C H 0.0051(4) 0.3523(4) 0.3333(2) 0.141 Uiso 1 calc R
C19 C 0.3540(4) 0.3054(3) 0.2082(2) 0.0724(12) Uani 1 d .
C20 C 0.4596(4) 0.2930(4) 0.1813(2) 0.0743(13) Uani 1 d .
C21 C 0.4777(4) 0.1937(4) 0.1831(2) 0.0814(14) Uani 1 d .
C22 C 0.5742(5) 0.1691(5) 0.1718(2) 0.106(2) Uani 1 d .
H22A H 0.6273(5) 0.2127(5) 0.1640(2) 0.128 Uiso 1 calc R
C23 C 0.5930(7) 0.0813(7) 0.1720(3) 0.129(3) Uani 1 d .
H23A H 0.6592(7) 0.0661(7) 0.1647(3) 0.155 Uiso 1 calc R
C24 C 0.5173(9) 0.0156(6) 0.1827(3) 0.129(3) Uani 1 d .
H24A H 0.5312(9) -0.0441(6) 0.1824(3) 0.154 Uiso 1 calc R
C25 C 0.4204(7) 0.0382(5) 0.1939(2) 0.113(2) Uani 1 d .
H25A H 0.3677(7) -0.0062(5) 0.2011(2) 0.135 Uiso 1 calc R
C26 C 0.4007(5) 0.1274(4) 0.1946(2) 0.092(2) Uani 1 d .
H26A H 0.3350(5) 0.1427(4) 0.2029(2) 0.110 Uiso 1 calc R
C27 C 0.4470(4) 0.3188(5) 0.1241(2) 0.089(2) Uani 1 d .
C28 C 0.4276(5) 0.4050(5) 0.1146(3) 0.110(2) Uani 1 d .
H28A H 0.4254(5) 0.4473(5) 0.1428(3) 0.132 Uiso 1 calc R
C29 C 0.4115(6) 0.4305(7) 0.0645(4) 0.137(3) Uani 1 d .
H29A H 0.4001(6) 0.4895(7) 0.0590(4) 0.164 Uiso 1 calc R
C30 C 0.4123(7) 0.3683(9) 0.0232(3) 0.151(4) Uani 1 d .
H30A H 0.3995(7) 0.3842(9) -0.0106(3) 0.181 Uiso 1 calc R
C31 C 0.4315(7) 0.2847(8) 0.0315(3) 0.139(3) Uani 1 d .
H31A H 0.4339(7) 0.2432(8) 0.0030(3) 0.167 Uiso 1 calc R
C32 C 0.4479(5) 0.2578(5) 0.0816(2) 0.108(2) Uani 1 d .
H32A H 0.4596(5) 0.1987(5) 0.0863(2) 0.130 Uiso 1 calc R
C33 C 0.5513(4) 0.3492(4) 0.2108(2) 0.0800(14) Uani 1 d .
C34 C 0.6157(4) 0.4152(4) 0.1886(2) 0.093(2) Uani 1 d .
H34A H 0.6024(4) 0.4285(4) 0.1543(2) 0.111 Uiso 1 calc R
C35 C 0.6989(5) 0.4614(5) 0.2163(3) 0.114(2) Uani 1 d .
H35A H 0.7416(5) 0.5055(5) 0.2007(3) 0.137 Uiso 1 calc R
C36 C 0.7196(5) 0.4426(5) 0.2671(3) 0.117(2) Uani 1 d .
H36A H 0.7747(5) 0.4753(5) 0.2861(3) 0.140 Uiso 1 calc R
C37 C 0.6589(5) 0.3759(5) 0.2896(3) 0.107(2) Uani 1 d .
H37A H 0.6733(5) 0.3622(5) 0.3236(3) 0.129 Uiso 1 calc R
C38 C 0.5763(4) 0.3291(4) 0.2611(2) 0.089(2) Uani 1 d .
H38A H 0.5362(4) 0.2828(4) 0.2762(2) 0.107 Uiso 1 calc R
C39 C 0.1121(4) 0.1845(3) 0.2811(2) 0.0668(11) Uani 1 d .
C40 C 0.0609(4) 0.1010(3) 0.3075(2) 0.0711(12) Uani 1 d .
C41 C 0.1438(4) 0.0388(3) 0.3195(2) 0.0759(13) Uani 1 d .
C42 C 0.2472(4) 0.0568(4) 0.3085(2) 0.0852(14) Uani 1 d .
H42A H 0.2704(4) 0.1095(4) 0.2931(2) 0.102 Uiso 1 calc R
C43 C 0.3169(5) -0.0032(5) 0.3201(2) 0.105(2) Uani 1 d .
H43A H 0.3865(5) 0.0091(5) 0.3120(2) 0.126 Uiso 1 calc R
C44 C 0.2844(7) -0.0808(5) 0.3437(3) 0.116(2) Uani 1 d .
H44A H 0.3317(7) -0.1202(5) 0.3523(3) 0.139 Uiso 1 calc R
C45 C 0.1827(7) -0.0988(4) 0.3540(3) 0.113(2) Uani 1 d .
H45A H 0.1598(7) -0.1520(4) 0.3691(3) 0.135 Uiso 1 calc R
C46 C 0.1123(5) -0.0400(4) 0.3426(2) 0.096(2) Uani 1 d .
H46A H 0.0427(5) -0.0534(4) 0.3505(2) 0.115 Uiso 1 calc R
C47 C 0.0143(4) 0.1383(3) 0.3585(2) 0.0750(13) Uani 1 d .
C48 C 0.0584(4) 0.1281(4) 0.4066(2) 0.0874(15) Uani 1 d .
H48A H 0.1165(4) 0.0970(4) 0.4092(2) 0.105 Uiso 1 calc R
C49 C 0.0153(6) 0.1649(5) 0.4519(2) 0.105(2) Uani 1 d .
H49A H 0.0454(6) 0.1578(5) 0.4844(2) 0.127 Uiso 1 calc R
C50 C -0.0690(6) 0.2104(5) 0.4495(3) 0.109(2) Uani 1 d .
H50A H -0.0975(6) 0.2334(5) 0.4799(3) 0.130 Uiso 1 calc R
C51 C -0.1116(5) 0.2221(4) 0.4016(3) 0.100(2) Uani 1 d .
H51A H -0.1689(5) 0.2543(4) 0.3992(3) 0.120 Uiso 1 calc R
C52 C -0.0702(4) 0.1864(4) 0.3572(2) 0.0861(15) Uani 1 d .
H52A H -0.1004(4) 0.1950(4) 0.3249(2) 0.103 Uiso 1 calc R
C53 C -0.0201(4) 0.0447(3) 0.2697(2) 0.0751(13) Uani 1 d .
C54 C 0.0134(4) 0.0093(3) 0.2224(2) 0.0838(14) Uani 1 d .
H54A H 0.0837(4) 0.0185(3) 0.2149(2) 0.101 Uiso 1 calc R
C55 C -0.0549(5) -0.0391(4) 0.1864(2) 0.102(2) Uani 1 d .
H55A H -0.0312(5) -0.0618(4) 0.1547(2) 0.123 Uiso 1 calc R
C56 C -0.1585(6) -0.0535(4) 0.1978(3) 0.116(2) Uani 1 d .
H56A H -0.2058(6) -0.0840(4) 0.1733(3) 0.139 Uiso 1 calc R
C57 C -0.1915(5) -0.0232(5) 0.2448(3) 0.116(2) Uani 1 d .
H57A H -0.2612(5) -0.0348(5) 0.2529(3) 0.140 Uiso 1 calc R
C58 C -0.1218(4) 0.0254(4) 0.2811(2) 0.092(2) Uani 1 d .
H58A H -0.1452(4) 0.0448(4) 0.3136(2) 0.111 Uiso 1 calc R
B1 B 0.6464(5) -0.2712(4) 0.4113(2) 0.0758(15) Uani 1 d .
C1A C 0.6958(4) -0.1748(3) 0.4402(2) 0.0760(13) Uani 1 d .
C2A C 0.7705(5) -0.1169(4) 0.4177(2) 0.093(2) Uani 1 d .
H2AA H 0.7889(5) -0.1315(4) 0.3835(2) 0.111 Uiso 1 calc R
C3A C 0.8190(5) -0.0391(4) 0.4429(3) 0.106(2) Uani 1 d .
H3AA H 0.8686(5) -0.0026(4) 0.4259(3) 0.127 Uiso 1 calc R
C4A C 0.7934(6) -0.0162(4) 0.4934(3) 0.110(2) Uani 1 d .
H4AA H 0.8252(6) 0.0364(4) 0.5109(3) 0.133 Uiso 1 calc R
C5A C 0.7214(5) -0.0708(4) 0.5177(2) 0.099(2) Uani 1 d .
H5AA H 0.7045(5) -0.0564(4) 0.5521(2) 0.118 Uiso 1 calc R
C6A C 0.6731(4) -0.1480(3) 0.4908(2) 0.0833(14) Uani 1 d .
H6AA H 0.6228(4) -0.1837(3) 0.5078(2) 0.100 Uiso 1 calc R
C7A C 0.7267(4) -0.3466(3) 0.4218(2) 0.0758(13) Uani 1 d .
C8A C 0.8258(4) -0.3253(4) 0.4444(2) 0.0862(15) Uani 1 d .
H8AA H 0.8488(4) -0.2651(4) 0.4532(2) 0.103 Uiso 1 calc R
C9A C 0.8913(5) -0.3887(5) 0.4541(2) 0.100(2) Uani 1 d .
H9AA H 0.9570(5) -0.3707(5) 0.4692(2) 0.120 Uiso 1 calc R
C10A C 0.8609(5) -0.4784(5) 0.4420(2) 0.097(2) Uani 1 d .
H10C H 0.9049(5) -0.5215(5) 0.4491(2) 0.116 Uiso 1 calc R
C11A C 0.7654(5) -0.5030(4) 0.4195(2) 0.092(2) Uani 1 d .
H11C H 0.7437(5) -0.5635(4) 0.4108(2) 0.110 Uiso 1 calc R
C12A C 0.7000(4) -0.4386(4) 0.4093(2) 0.0840(14) Uani 1 d .
H12C H 0.6352(4) -0.4574(4) 0.3935(2) 0.101 Uiso 1 calc R
C13A C 0.6297(4) -0.2594(3) 0.3483(2) 0.0817(14) Uani 1 d .
C14A C 0.6444(5) -0.3243(4) 0.3087(2) 0.094(2) Uani 1 d .
H14C H 0.6691(5) -0.3775(4) 0.3175(2) 0.113 Uiso 1 calc R
C15A C 0.6234(6) -0.3126(5) 0.2565(2) 0.115(2) Uani 1 d .
H15C H 0.6336(6) -0.3583(5) 0.2313(2) 0.138 Uiso 1 calc R
C16A C 0.5884(6) -0.2360(5) 0.2414(3) 0.120(2) Uani 1 d .
H16D H 0.5763(6) -0.2280(5) 0.2063(3) 0.144 Uiso 1 calc R
C17A C 0.5714(6) -0.1710(5) 0.2790(3) 0.112(2) Uani 1 d .
H17D H 0.5448(6) -0.1190(5) 0.2695(3) 0.135 Uiso 1 calc R
C18A C 0.5931(5) -0.1816(4) 0.3305(2) 0.093(2) Uani 1 d .
H18D H 0.5830(5) -0.1349(4) 0.3551(2) 0.111 Uiso 1 calc R
C19A C 0.5315(4) -0.3004(3) 0.4350(2) 0.0747(13) Uani 1 d .
C21A C 0.4178(5) -0.3880(3) 0.4921(2) 0.0844(15) Uani 1 d .
H21A H 0.4099(5) -0.4320(3) 0.5161(2) 0.101 Uiso 1 calc R
C22A C 0.3336(5) -0.3465(4) 0.4772(2) 0.091(2) Uani 1 d .
H22B H 0.2684(5) -0.3616(4) 0.4907(2) 0.109 Uiso 1 calc R
C23A C 0.3482(5) -0.2830(4) 0.4421(2) 0.099(2) Uani 1 d .
H23B H 0.2923(5) -0.2536(4) 0.4317(2) 0.119 Uiso 1 calc R
C24A C 0.4445(5) -0.2611(4) 0.4217(2) 0.094(2) Uani 1 d .
H24B H 0.4511(5) -0.2173(4) 0.3975(2) 0.113 Uiso 1 calc R
C20A C 0.5140(4) -0.3648(3) 0.4715(2) 0.0770(13) Uani 1 d .
H20A H 0.5699(4) -0.3936(3) 0.4825(2) 0.092 Uiso 1 calc R
B2 B -0.1748(6) 0.2180(6) -0.0551(3) 0.105(2) Uani 1 d .
C1B C -0.2152(5) 0.2336(5) -0.1134(2) 0.106(2) Uani 1 d .
C2B C -0.1812(6) 0.1864(6) -0.1570(3) 0.140(3) Uani 1 d .
H2BA H -0.1291(6) 0.1495(6) -0.1519(3) 0.167 Uiso 1 calc R
C3B C -0.2189(8) 0.1903(8) -0.2073(3) 0.159(3) Uani 1 d .
H3BA H -0.1907(8) 0.1589(8) -0.2350(3) 0.190 Uiso 1 calc R
C4B C -0.2976(10) 0.2404(7) -0.2158(4) 0.157(4) Uani 1 d .
H4BA H -0.3256(10) 0.2420(7) -0.2493(4) 0.188 Uiso 1 calc R
C5B C -0.3368(9) 0.2900(6) -0.1738(4) 0.164(4) Uani 1 d .
H5BA H -0.3905(9) 0.3252(6) -0.1792(4) 0.197 Uiso 1 calc R
C6B C -0.2937(7) 0.2856(5) -0.1239(3) 0.129(2) Uani 1 d .
H6BA H -0.3193(7) 0.3195(5) -0.0963(3) 0.155 Uiso 1 calc R
C7B C -0.1920(5) 0.3077(5) -0.0160(2) 0.107(2) Uani 1 d .
C8B C -0.2840(6) 0.3156(6) 0.0094(3) 0.144(3) Uani 1 d .
H8BA H -0.3355(6) 0.2670(6) 0.0059(3) 0.172 Uiso 1 calc R
C9B C -0.3042(7) 0.3905(7) 0.0395(3) 0.151(3) Uani 1 d .
H9BA H -0.3674(7) 0.3907(7) 0.0562(3) 0.181 Uiso 1 calc R
C10B C -0.2335(7) 0.4641(6) 0.0453(3) 0.123(2) Uani 1 d .
H10D H -0.2474(7) 0.5153(6) 0.0653(3) 0.147 Uiso 1 calc R
C11B C -0.1415(6) 0.4608(5) 0.0209(3) 0.111(2) Uani 1 d .
H11D H -0.0912(6) 0.5103(5) 0.0245(3) 0.134 Uiso 1 calc R
C12B C -0.1221(5) 0.3848(5) -0.0089(2) 0.105(2) Uani 1 d .
H12D H -0.0585(5) 0.3853(5) -0.0253(2) 0.126 Uiso 1 calc R
C13B C -0.2437(5) 0.1322(5) -0.0332(2) 0.105(2) Uani 1 d .
C14B C -0.3103(6) 0.0704(5) -0.0646(3) 0.115(2) Uani 1 d .
H14D H -0.3151(6) 0.0789(5) -0.1001(3) 0.138 Uiso 1 calc R
C15B C -0.3681(8) -0.0010(6) -0.0465(4) 0.148(3) Uani 1 d .
H15D H -0.4118(8) -0.0391(6) -0.0695(4) 0.177 Uiso 1 calc R
C16B C -0.3633(8) -0.0178(7) 0.0051(4) 0.149(3) Uani 1 d .
H16E H -0.4030(8) -0.0671(7) 0.0175(4) 0.178 Uiso 1 calc R
C17B C -0.2998(8) 0.0384(8) 0.0378(3) 0.153(3) Uani 1 d .
H17E H -0.2956(8) 0.0283(8) 0.0732(3) 0.183 Uiso 1 calc R
C18B C -0.2410(6) 0.1111(7) 0.0188(3) 0.145(3) Uani 1 d .
H18E H -0.1969(6) 0.1481(7) 0.0422(3) 0.174 Uiso 1 calc R
C19B C -0.0524(6) 0.2019(6) -0.0570(2) 0.109(2) Uani 1 d .
C20B C 0.0224(6) 0.2596(6) -0.0800(3) 0.128(2) Uani 1 d .
H20B H 0.0009(6) 0.3098(6) -0.0946(3) 0.153 Uiso 1 calc R
C21B C 0.1262(7) 0.2473(8) -0.0825(3) 0.136(3) Uani 1 d .
H21B H 0.1724(7) 0.2899(8) -0.0973(3) 0.163 Uiso 1 calc R
C22B C 0.1609(7) 0.1737(8) -0.0637(3) 0.137(3) Uani 1 d .
H22C H 0.2309(7) 0.1651(8) -0.0654(3) 0.164 Uiso 1 calc R
C23B C 0.0913(7) 0.1114(7) -0.0418(3) 0.134(3) Uani 1 d .
H23C H 0.1140(7) 0.0599(7) -0.0292(3) 0.161 Uiso 1 calc R
C24B C -0.0128(6) 0.1259(6) -0.0385(2) 0.115(2) Uani 1 d .
H24C H -0.0583(6) 0.0832(6) -0.0234(2) 0.138 Uiso 1 calc R
O1S O 0.6311(5) 0.2614(4) 0.3906(2) 0.149(2) Uani 1 d D
C1S C 0.5988(6) 0.1986(5) 0.4152(3) 0.114(2) Uani 1 d D
H1SA H 0.5788(6) 0.2119(5) 0.4492(3) 0.136 Uiso 1 calc R
N1S N 0.5895(4) 0.1137(4) 0.3984(2) 0.1025(14) Uani 1 d D
C2S C 0.6228(7) 0.0890(6) 0.3476(3) 0.148(3) Uani 1 d D
H2SA H 0.6108(7) 0.0247(6) 0.3412(3) 0.221 Uiso 1 calc R
H2SB H 0.6956(7) 0.1082(6) 0.3451(3) 0.221 Uiso 1 calc R
H2SC H 0.5843(7) 0.1171(6) 0.3221(3) 0.221 Uiso 1 calc R
C3S C 0.5494(7) 0.0438(5) 0.4303(3) 0.144(3) Uani 1 d D
H3SA H 0.5487(7) -0.0135(5) 0.4111(3) 0.216 Uiso 1 calc R
H3SB H 0.4798(7) 0.0531(5) 0.4400(3) 0.216 Uiso 1 calc R
H3SC H 0.5926(7) 0.0450(5) 0.4613(3) 0.216 Uiso 1 calc R
O1X O 0.0175(10) 0.4419(5) -0.2546(4) 0.235(5) Uani 1 d D
C1X C 0.0252(15) 0.3560(13) -0.2287(6) 0.393(18) Uani 1 d D
N1X N 0.0617(5) 0.3053(4) -0.2676(3) 0.116(2) Uani 1 d D
C2X C 0.0622(9) 0.3420(14) -0.3128(6) 0.325(13) Uani 1 d D
C3X C 0.0919(11) 0.2216(7) -0.2669(9) 0.360(14) Uani 1 d D

loop_
_atom_type_symbol
_atom_type_description
_atom_type_scat_dispersion_real
_atom_type_scat_dispersion_imag
_atom_type_scat_source
C C 0.0181 0.0091 'International Tables Vol C Tables 4.2.6.8 and 6.1.1.4'
H H 0.0000 0.0000 'International Tables Vol C Tables 4.2.6.8 and 6.1.1.4'
B B 0.0090 0.0039 'International Tables Vol C Tables 4.2.6.8 and 6.1.1.4'
N N 0.0311 0.0180 'International Tables Vol C Tables 4.2.6.8 and 6.1.1.4'
O O 0.0492 0.0322 'International Tables Vol C Tables 4.2.6.8 and 6.1.1.4'
Fe Fe -1.1336 3.1974 'International Tables Vol C Tables 4.2.6.8 and 6.1.1.4'

loop_
_geom_angle_atom_site_label_1
_geom_angle_atom_site_label_2
_geom_angle_atom_site_label_3
_geom_angle
O1 Fe1 O2 92.99(14)
O1 Fe1 O4 95.49(13)
O2 Fe1 O4 94.55(13)
O1 Fe1 N3 94.6(2)
O2 Fe1 N3 96.7(2)
O4 Fe1 N3 164.5(2)
O1 Fe1 N2 105.4(2)
O2 Fe1 N2 161.35(15)
O4 Fe1 N2 86.8(2)
N3 Fe1 N2 79.2(2)
O1 Fe1 N1 172.2(2)
O2 Fe1 N1 82.70(14)
O4 Fe1 N1 91.36(15)
N3 Fe1 N1 79.5(2)
N2 Fe1 N1 78.7(2)
O1 Fe1 Fe2 28.24(10)
O2 Fe1 Fe2 75.00(9)
O4 Fe1 Fe2 75.62(9)
N3 Fe1 Fe2 117.68(12)
N2 Fe1 Fe2 123.13(11)
N1 Fe1 Fe2 152.96(12)
O1 Fe2 O5 95.61(13)
O1 Fe2 O3 97.89(13)
O5 Fe2 O3 95.15(13)
O1 Fe2 N6 94.46(15)
O5 Fe2 N6 91.97(14)
O3 Fe2 N6 165.06(14)
O1 Fe2 N5 100.20(15)
O5 Fe2 N5 162.85(13)
O3 Fe2 N5 89.26(15)
N6 Fe2 N5 80.3(2)
O1 Fe2 N4 173.13(14)
O5 Fe2 N4 84.60(13)
O3 Fe2 N4 88.92(13)
N6 Fe2 N4 78.7(2)
N5 Fe2 N4 78.91(15)
O1 Fe2 Fe1 28.32(10)
O5 Fe2 Fe1 77.71(8)
O3 Fe2 Fe1 77.90(8)
N6 Fe2 Fe1 116.54(11)
N5 Fe2 Fe1 119.44(11)
N4 Fe2 Fe1 156.75(11)
Fe2 O1 Fe1 123.4(2)
C19 O2 Fe1 133.1(3)
C19 O3 Fe2 127.4(3)
C39 O4 Fe1 130.7(3)
C39 O5 Fe2 130.3(3)
C1 N1 C7 109.3(5)
C1 N1 C6 111.1(5)
C7 N1 C6 109.2(5)
C1 N1 Fe1 103.2(4)
C7 N1 Fe1 114.4(3)
C6 N1 Fe1 109.7(3)
C4 N2 C9 110.6(5)
C4 N2 C5 111.2(6)
C9 N2 C5 107.6(5)
C4 N2 Fe1 109.9(4)
C9 N2 Fe1 112.9(3)
C5 N2 Fe1 104.5(4)
C2 N3 C8 111.5(5)
C2 N3 C3 111.4(5)
C8 N3 C3 106.6(5)
C2 N3 Fe1 110.4(4)
C8 N3 Fe1 112.7(3)
C3 N3 Fe1 104.0(4)
C16 N4 C10 109.0(4)
C16 N4 C15 109.6(4)
C10 N4 C15 110.9(4)
C16 N4 Fe2 113.0(3)
C10 N4 Fe2 103.8(3)
C15 N4 Fe2 110.4(3)
C17 N5 C12 109.8(4)
C17 N5 C11 109.0(4)
C12 N5 C11 111.5(4)
C17 N5 Fe2 112.6(3)
C12 N5 Fe2 101.9(3)
C11 N5 Fe2 112.0(3)
C14 N6 C13 112.5(4)
C14 N6 C18 109.2(4)
C13 N6 C18 109.5(4)
C14 N6 Fe2 105.7(3)
C13 N6 Fe2 109.8(3)
C18 N6 Fe2 110.1(3)
C2 C1 N1 117.0(6)
C1 C2 N3 115.6(5)
C4 C3 N3 115.7(6)
C3 C4 N2 114.5(6)
C6 C5 N2 115.7(6)
C5 C6 N1 115.1(5)
N4 C10 C11 112.7(4)
C10 C11 N5 111.2(4)
C13 C12 N5 111.5(5)
C12 C13 N6 111.6(4)
N6 C14 C15 111.6(4)
N4 C15 C14 111.4(4)
O3 C19 O2 125.0(5)
O3 C19 C20 120.0(4)
O2 C19 C20 114.9(4)
C33 C20 C21 107.3(4)
C33 C20 C27 112.6(4)
C21 C20 C27 111.2(4)
C33 C20 C19 111.7(4)
C21 C20 C19 107.6(4)
C27 C20 C19 106.5(4)
C22 C21 C26 118.2(6)
C22 C21 C20 118.8(6)
C26 C21 C20 123.0(5)
C23 C22 C21 120.6(7)
C24 C23 C22 121.5(7)
C23 C24 C25 119.1(7)
C24 C25 C26 120.0(7)
C21 C26 C25 120.6(6)
C32 C27 C28 117.3(6)
C32 C27 C20 123.0(6)
C28 C27 C20 119.6(5)
C27 C28 C29 121.9(8)
C30 C29 C28 119.3(9)
C31 C30 C29 119.8(8)
C30 C31 C32 121.7(9)
C27 C32 C31 120.0(8)
C34 C33 C38 117.5(5)
C34 C33 C20 123.5(5)
C38 C33 C20 118.8(5)
C35 C34 C33 121.0(6)
C34 C35 C36 120.3(7)
C37 C36 C35 119.9(7)
C36 C37 C38 119.3(7)
C37 C38 C33 121.9(6)
O4 C39 O5 124.1(4)
O4 C39 C40 120.6(4)
O5 C39 C40 115.3(4)
C41 C40 C47 110.9(4)
C41 C40 C53 106.1(4)
C47 C40 C53 113.9(4)
C41 C40 C39 109.6(4)
C47 C40 C39 105.8(4)
C53 C40 C39 110.7(4)
C42 C41 C46 118.2(5)
C42 C41 C40 123.9(5)
C46 C41 C40 117.9(5)
C41 C42 C43 120.4(6)
C44 C43 C42 120.6(7)
C45 C44 C43 119.0(6)
C44 C45 C46 121.1(7)
C45 C46 C41 120.7(6)
C52 C47 C48 117.4(5)
C52 C47 C40 121.1(5)
C48 C47 C40 121.4(5)
C47 C48 C49 119.6(6)
C50 C49 C48 121.6(6)
C49 C50 C51 118.9(6)
C50 C51 C52 120.0(7)
C51 C52 C47 122.5(6)
C58 C53 C54 118.0(5)
C58 C53 C40 123.6(5)
C54 C53 C40 118.4(4)
C55 C54 C53 121.5(5)
C56 C55 C54 119.3(6)
C57 C56 C55 119.9(6)
C56 C57 C58 120.5(6)
C53 C58 C57 120.7(6)
C1A B1 C19A 109.3(4)
C1A B1 C7A 108.1(4)
C19A B1 C7A 111.0(4)
C1A B1 C13A 109.2(4)
C19A B1 C13A 107.6(4)
C7A B1 C13A 111.6(4)
C6A C1A C2A 114.2(5)
C6A C1A B1 122.6(5)
C2A C1A B1 123.0(5)
C3A C2A C1A 123.9(5)
C4A C3A C2A 119.1(6)
C5A C4A C3A 119.6(5)
C4A C5A C6A 119.6(6)
C1A C6A C5A 123.5(5)
C8A C7A C12A 113.9(5)
C8A C7A B1 123.7(5)
C12A C7A B1 122.4(5)
C9A C8A C7A 123.3(5)
C10A C9A C8A 120.6(6)
C11A C10A C9A 118.7(6)
C10A C11A C12A 120.4(6)
C11A C12A C7A 123.0(5)
C14A C13A C18A 114.0(5)
C14A C13A B1 124.8(5)
C18A C13A B1 121.1(5)
C15A C14A C13A 122.3(6)
C16A C15A C14A 121.2(6)
C15A C16A C17A 118.5(6)
C16A C17A C18A 120.5(6)
C17A C18A C13A 123.4(6)
C24A C19A C20A 113.9(5)
C24A C19A B1 122.7(5)
C20A C19A B1 123.3(5)
C22A C21A C20A 120.2(5)
C23A C22A C21A 118.1(6)
C22A C23A C24A 121.0(6)
C19A C24A C23A 123.6(5)
C21A C20A C19A 123.2(5)
C1B B2 C13B 109.7(5)
C1B B2 C19B 108.7(5)
C13B B2 C19B 111.0(6)
C1B B2 C7B 108.8(6)
C13B B2 C7B 107.5(6)
C19B B2 C7B 111.1(5)
C6B C1B C2B 114.3(6)
C6B C1B B2 123.7(6)
C2B C1B B2 121.5(7)
C3B C2B C1B 124.7(9)
C4B C3B C2B 119.2(9)
C3B C4B C5B 119.7(8)
C6B C5B C4B 118.7(9)
C1B C6B C5B 123.3(8)
C8B C7B C12B 112.9(7)
C8B C7B B2 122.0(7)
C12B C7B B2 124.8(6)
C9B C8B C7B 124.1(8)
C10B C9B C8B 120.8(8)
C9B C10B C11B 117.9(8)
C10B C11B C12B 120.6(7)
C11B C12B C7B 123.6(7)
C18B C13B C14B 112.7(7)
C18B C13B B2 123.5(7)
C14B C13B B2 123.8(6)
C15B C14B C13B 124.0(7)
C14B C15B C16B 120.8(9)
C17B C16B C15B 118.7(9)
C16B C17B C18B 119.9(8)
C17B C18B C13B 123.9(8)
C20B C19B C24B 113.2(7)
C20B C19B B2 123.3(8)
C24B C19B B2 123.5(7)
C21B C20B C19B 124.5(9)
C22B C21B C20B 120.1(9)
C21B C22B C23B 119.2(9)
C22B C23B C24B 119.9(9)
C23B C24B C19B 123.0(8)
O1S C1S N1S 126.0(7)
C1S N1S C2S 119.6(6)
C1S N1S C3S 122.1(6)
C2S N1S C3S 118.3(6)
N1X C1X O1X 100.9(12)
C2X N1X C1X 113.5(13)
C2X N1X C3X 117.4(14)
C1X N1X C3X 129.0(14)

loop_
_geom_bond_atom_site_label_1
_geom_bond_atom_site_label_2
_geom_bond_distance
Fe1 O1 1.796(3)
Fe1 O2 2.032(3)
Fe1 O4 2.069(3)
Fe1 N3 2.187(4)
Fe1 N2 2.213(4)
Fe1 N1 2.245(4)
Fe1 Fe2 3.1600(11)
Fe2 O1 1.792(3)
Fe2 O5 2.028(3)
Fe2 O3 2.053(3)
Fe2 N6 2.185(4)
Fe2 N5 2.192(4)
Fe2 N4 2.249(4)
O2 C19 1.252(5)
O3 C19 1.245(5)
O4 C39 1.253(5)
O5 C39 1.263(5)
N1 C1 1.468(7)
N1 C7 1.474(7)
N1 C6 1.476(7)
N2 C4 1.461(8)
N2 C9 1.470(6)
N2 C5 1.497(8)
N3 C2 1.463(7)
N3 C8 1.477(7)
N3 C3 1.486(8)
N4 C16 1.476(6)
N4 C10 1.479(6)
N4 C15 1.488(6)
N5 C17 1.482(6)
N5 C12 1.489(7)
N5 C11 1.491(6)
N6 C14 1.481(6)
N6 C13 1.484(7)
N6 C18 1.484(6)
C1 C2 1.419(9)
C3 C4 1.404(9)
C5 C6 1.403(8)
C10 C11 1.482(7)
C12 C13 1.484(8)
C14 C15 1.503(7)
C19 C20 1.565(7)
C20 C33 1.533(7)
C20 C21 1.535(7)
C20 C27 1.549(7)
C21 C22 1.369(8)
C21 C26 1.378(8)
C22 C23 1.364(10)
C23 C24 1.356(11)
C24 C25 1.364(10)
C25 C26 1.387(8)
C27 C32 1.376(8)
C27 C28 1.378(8)
C28 C29 1.383(9)
C29 C30 1.363(12)
C30 C31 1.333(12)
C31 C32 1.390(9)
C33 C34 1.381(7)
C33 C38 1.384(7)
C34 C35 1.373(8)
C35 C36 1.377(10)
C36 C37 1.367(9)
C37 C38 1.380(8)
C39 C40 1.552(7)
C40 C41 1.534(7)
C40 C47 1.545(6)
C40 C53 1.552(6)
C41 C42 1.374(7)
C41 C46 1.381(7)
C42 C43 1.382(8)
C43 C44 1.374(9)
C44 C45 1.349(9)
C45 C46 1.375(9)
C47 C52 1.374(7)
C47 C48 1.375(7)
C48 C49 1.403(8)
C49 C50 1.349(9)
C50 C51 1.365(9)
C51 C52 1.369(7)
C53 C58 1.357(7)
C53 C54 1.386(7)
C54 C55 1.378(7)
C55 C56 1.374(9)
C56 C57 1.350(9)
C57 C58 1.395(8)
B1 C1A 1.637(7)
B1 C19A 1.643(8)
B1 C7A 1.646(8)
B1 C13A 1.647(8)
C1A C6A 1.377(7)
C1A C2A 1.387(7)
C2A C3A 1.375(7)
C3A C4A 1.372(8)
C4A C5A 1.360(8)
C5A C6A 1.386(7)
C7A C8A 1.392(7)
C7A C12A 1.397(7)
C8A C9A 1.372(8)
C9A C10A 1.371(8)
C10A C11A 1.356(8)
C11A C12A 1.385(7)
C13A C14A 1.389(7)
C13A C18A 1.404(7)
C14A C15A 1.387(8)
C15A C16A 1.355(9)
C16A C17A 1.361(9)
C17A C18A 1.369(8)
C19A C24A 1.374(7)
C19A C20A 1.392(7)
C21A C22A 1.371(8)
C21A C20A 1.381(7)
C22A C23A 1.353(8)
C23A C24A 1.376(8)
B2 C1B 1.614(9)
B2 C13B 1.621(10)
B2 C19B 1.628(10)
B2 C7B 1.660(10)
C1B C6B 1.379(10)
C1B C2B 1.386(9)
C2B C3B 1.375(10)
C3B C4B 1.351(13)
C4B C5B 1.400(13)
C5B C6B 1.393(10)
C7B C8B 1.379(9)
C7B C12B 1.387(9)
C8B C9B 1.371(11)
C9B C10B 1.351(11)
C10B C11B 1.359(9)
C11B C12B 1.378(9)
C13B C18B 1.391(9)
C13B C14B 1.394(9)
C14B C15B 1.350(10)
C15B C16B 1.365(11)
C16B C17B 1.346(12)
C17B C18B 1.380(11)
C19B C20B 1.391(10)
C19B C24B 1.406(10)
C20B C21B 1.376(10)
C21B C22B 1.350(12)
C22B C23B 1.379(11)
C23B C24B 1.391(10)
O1S C1S 1.210(8)
C1S N1S 1.306(8)
N1S C2S 1.417(8)
N1S C3S 1.431(8)
O1X C1X 1.50(2)
C1X N1X 1.338(14)
N1X C2X 1.315(11)
N1X C3X 1.355(11)

loop_
_geom_torsion_atom_site_label_1
_geom_torsion_atom_site_label_2
_geom_torsion_atom_site_label_3
_geom_torsion_atom_site_label_4
_geom_torsion
N1 C6 C5 N2 39.0(9)
C6 C5 N2 C4 73.5(8)
C5 N2 C4 C3 -126.6(7)
N2 C4 C3 N3 39.8(10)
C4 C3 N3 C2 73.3(8)
C3 N3 C2 C1 -122.9(7)
N3 C2 C1 N1 35.9(10)
C2 C1 N1 C6 75.4(8)
C1 N1 C6 C5 -124.2(7)
N4 C15 C14 N5 -47.3(3)
C15 C14 N5 C13 -129.5(4)
C14 N5 C13 C12 -167.4(6)
N5 C13 C12 N6 49.2(6)
C13 C12 N6 C11 -100.9(6)
C12 N6 C11 C10 -163.2(4)
N6 C11 C10 N4 1.4(4)
C11 C10 N4 C15 -68.9(5)
C10 N4 C15 C14 131.3(5)
